data_7222825
loop_
_publ_author_name
'von Benda, H.'
'von Benda, K.'

_publ_section_title
;
 Zur Polymorphie des Na2 S2 O3
;
_journal_name_full
;
Zeitschrift fuer Naturforschung, Teil B. Anorganische Chemie, Organische 
Chemie (33,1978-41,1986)
;
_journal_page_first 957
_journal_page_last 968
_journal_volume 34
_journal_year 1979
_chemical_formula_sum 'Na2 O3 S2'
_chemical_name_systematic 'Na2 (S2 O3)'
_space_group_IT_number 14
_symmetry_space_group_name_Hall '-P 2ybc'
_symmetry_space_group_name_H-M 'P 1 21/c 1'
_cell_angle_alpha 90
_cell_angle_beta 97.08
_cell_angle_gamma 90
_cell_formula_units_Z 4
_cell_length_a 8.513
_cell_length_b 8.1581
_cell_length_c 6.4248
_cell_volume 442.799
_citation_journal_id_ASTM ZNBAD2
_cod_data_source_file vonBenda_ZNBAD2_1979_184.cif
_cod_data_source_block Na2O3S2
_cod_original_cell_volume 442.7994
_cod_database_code 7222825

loop_
_symmetry_equiv_pos_as_xyz
x,y,z
-x,y+1/2,-z+1/2
-x,-y,-z
x,-y-1/2,z-1/2

loop_
_atom_site_label
_atom_site_type_symbol
_atom_site_fract_x
_atom_site_fract_y
_atom_site_fract_z
_atom_site_occupancy
_atom_site_U_iso_or_equiv
O2 O-2 0.33627 0.19906 0.38539 1 0.0
S1 S+6 0.26563 0.04665 0.29555 1 0.0
Na2 Na+1 0.45485 -0.30417 0.37742 1 0.0
O1 O-2 0.37864 -0.03075 0.17427 1 0.0
Na1 Na+1 0.08705 -0.62195 0.29719 1 0.0
S2 S-2 0.21226 -0.10656 0.5198 1 0.0
O3 O-2 0.11642 0.08603 0.16293 1 0.0
